data_7017372
loop_
_publ_author_name
'Dai, Qi Xiu'
'Seino, Hidetake'
'Mizobe, Yasushi'

_publ_section_title
;
 Transformations of aryl isothiocyanates on tetraphosphine tungsten
 complexes and reactivity of the resulting dithiocarbonimidate ligand.
;
_journal_issue 44
_journal_name_full 'Dalton transactions (Cambridge, England : 2003)'
_journal_page_first 11822
_journal_page_last 11830
_journal_paper_doi 10.1039/c1dt11201e
_journal_volume 40
_journal_year 2011
_chemical_formula_moiety 'C70 H63 Cl3 N2 O P4 S2 W '
_chemical_formula_sum 'C70 H63 Cl3 N2 O P4 S2 W'
_chemical_formula_weight 1426.50
_space_group_IT_number 14
_symmetry_cell_setting monoclinic
_symmetry_Int_Tables_number 14
_symmetry_space_group_name_Hall '-P 2ybc'
_symmetry_space_group_name_H-M 'P 1 21/c 1'
_audit_creation_date 2011-02-15
_audit_creation_method 'by CrystalStructure 3.8'
_cell_angle_alpha 90.0000
_cell_angle_beta 91.4789(9)
_cell_angle_gamma 90.0000
_cell_formula_units_Z 4
_cell_length_a 14.372(2)
_cell_length_b 25.725(4)
_cell_length_c 16.962(3)
_cell_measurement_reflns_used 18447
_cell_measurement_temperature 113.1
_cell_measurement_theta_max 27.9
_cell_measurement_theta_min 3.0
_cell_volume 6269.1(17)
_computing_cell_refinement CrystalClear
_computing_data_collection CrystalClear
_computing_data_reduction CrystalStructure
_computing_publication_material 'CrystalStructure 3.8'
_computing_structure_refinement CRYSTALS
_computing_structure_solution 'DIRDIF99 (PATTY)'
_diffrn_ambient_temperature 113.1
_diffrn_detector_area_resol_mean 7.31
_diffrn_measured_fraction_theta_full 0.995
_diffrn_measured_fraction_theta_max 0.995
_diffrn_measurement_device_type 'Rigaku Mercury'
_diffrn_measurement_method \w
_diffrn_radiation_type 'Mo K\a'
_diffrn_radiation_wavelength 0.71070
_diffrn_reflns_av_R_equivalents 0.047
_diffrn_reflns_limit_h_max 18
_diffrn_reflns_limit_h_min -16
_diffrn_reflns_limit_k_max 33
_diffrn_reflns_limit_k_min -33
_diffrn_reflns_limit_l_max 22
_diffrn_reflns_limit_l_min -19
_diffrn_reflns_number 51062
_diffrn_reflns_theta_full 27.88
_diffrn_reflns_theta_max 27.88
_exptl_absorpt_coefficient_mu 2.187
_exptl_absorpt_correction_T_max 0.896
_exptl_absorpt_correction_T_min 0.698
_exptl_absorpt_correction_type multi-scan
_exptl_absorpt_process_details 'Jacobson, R. (1998) Private communication'
_exptl_crystal_colour purple
_exptl_crystal_density_diffrn 1.511
_exptl_crystal_density_method 'not measured'
_exptl_crystal_description platelet
_exptl_crystal_F_000 2888.00
_exptl_crystal_size_max 0.25
_exptl_crystal_size_mid 0.15
_exptl_crystal_size_min 0.05
_refine_diff_density_max 3.43
_refine_diff_density_min -1.68
_refine_ls_extinction_method none
_refine_ls_goodness_of_fit_ref 1.013
_refine_ls_hydrogen_treatment refall
_refine_ls_number_parameters 811
_refine_ls_number_reflns 14877
_refine_ls_R_factor_gt 0.0372
_refine_ls_shift/su_max 0.0000
_refine_ls_structure_factor_coef Fsqd
_refine_ls_weighting_details 'w = 1/[0.7500\s(Fo^2^)]/(4Fo^2^)'
_refine_ls_weighting_scheme calc
_refine_ls_wR_factor_ref 0.0816
_reflns_number_gt 11092
_reflns_number_total 14877
_reflns_threshold_expression F^2^>2.0\s(F^2^)
_cod_data_source_file c1dt11201e.txt
_cod_data_source_block '__[W{S2CN(COPh)Tol}(CNTol)(P4)]Cl_CH2Cl2'
_cod_original_cell_volume 6269.2(18)
_cod_original_formula_sum 'C70 H63 Cl3 N2 O P4 S2 W '
_cod_database_code 7017372

loop_
_symmetry_equiv_pos_site_id
_symmetry_equiv_pos_as_xyz
1 +X,+Y,+Z
2 -X,1/2+Y,1/2-Z
3 -X,-Y,-Z
4 +X,1/2-Y,1/2+Z

loop_
_atom_site_label
_atom_site_type_symbol
_atom_site_fract_x
_atom_site_fract_y
_atom_site_fract_z
_atom_site_U_iso_or_equiv
_atom_site_adp_type
_atom_site_occupancy
_atom_site_symmetry_multiplicity
_atom_site_calc_flag
_atom_site_refinement_flags
W(1) W 0.231770(10) 0.469970(10) 0.254220(10) 0.01064(3) Uani 1.00 1 d .
Cl(1) Cl 0.09973(9) 0.26151(4) 0.49169(7) 0.0335(3) Uani 1.00 1 d .
Cl(2) Cl 0.15626(14) 0.83858(7) 0.09958(10) 0.0700(5) Uani 1.00 1 d .
Cl(3) Cl 0.20511(12) 0.73347(7) 0.14543(11) 0.0684(5) Uani 1.00 1 d .
S(1) S 0.40639(7) 0.47909(4) 0.27499(6) 0.0162(2) Uani 1.00 1 d .
S(2) S 0.27820(6) 0.56194(4) 0.28386(6) 0.0151(2) Uani 1.00 1 d .
P(1) P 0.16441(7) 0.49202(4) 0.38402(6) 0.0137(2) Uani 1.00 1 d .
P(2) P 0.22162(7) 0.38543(4) 0.32631(6) 0.0146(2) Uani 1.00 1 d .
P(3) P 0.21745(7) 0.40056(4) 0.15234(6) 0.0143(2) Uani 1.00 1 d .
P(4) P 0.23860(7) 0.51852(4) 0.12472(6) 0.0157(2) Uani 1.00 1 d .
O(1) O 0.5750(2) 0.53824(12) 0.23924(18) 0.0273(8) Uani 1.00 1 d .
N(1) N 0.4603(2) 0.58127(13) 0.3048(2) 0.0198(8) Uani 1.00 1 d .
N(2) N 0.0171(2) 0.47201(15) 0.20838(19) 0.0226(9) Uani 1.00 1 d .
C(1) C 0.0995(2) 0.43588(16) 0.4202(2) 0.0201(10) Uani 1.00 1 d .
C(2) C 0.1691(2) 0.39085(15) 0.4236(2) 0.0181(9) Uani 1.00 1 d .
C(3) C 0.1433(2) 0.34261(15) 0.2699(2) 0.0162(9) Uani 1.00 1 d .
C(4) C 0.0907(3) 0.30313(16) 0.3030(2) 0.0235(11) Uani 1.00 1 d .
C(5) C 0.0324(3) 0.27306(17) 0.2540(2) 0.0262(11) Uani 1.00 1 d .
C(6) C 0.0285(2) 0.28152(16) 0.1732(2) 0.0229(10) Uani 1.00 1 d .
C(7) C 0.0825(2) 0.32040(15) 0.1402(2) 0.0198(10) Uani 1.00 1 d .
C(8) C 0.1395(2) 0.35098(14) 0.1883(2) 0.0158(9) Uani 1.00 1 d .
C(9) C 0.1630(2) 0.42778(15) 0.0624(2) 0.0182(10) Uani 1.00 1 d .
C(10) C 0.2237(2) 0.47363(16) 0.0401(2) 0.0199(10) Uani 1.00 1 d .
C(11) C 0.0831(2) 0.54615(15) 0.3825(2) 0.0165(9) Uani 1.00 1 d .
C(12) C 0.1135(2) 0.59645(16) 0.4019(2) 0.0206(10) Uani 1.00 1 d .
C(13) C 0.0517(3) 0.63783(18) 0.4010(2) 0.0303(12) Uani 1.00 1 d .
C(14) C -0.0408(3) 0.63019(19) 0.3802(2) 0.0328(13) Uani 1.00 1 d .
C(15) C -0.0728(3) 0.58094(18) 0.3597(2) 0.0254(11) Uani 1.00 1 d .
C(16) C -0.0111(2) 0.53910(17) 0.3613(2) 0.0207(10) Uani 1.00 1 d .
C(17) C 0.2350(2) 0.50735(15) 0.4730(2) 0.0155(9) Uani 1.00 1 d .
C(18) C 0.3312(2) 0.49975(16) 0.4773(2) 0.0188(10) Uani 1.00 1 d .
C(19) C 0.3811(2) 0.50937(18) 0.5470(2) 0.0247(11) Uani 1.00 1 d .
C(20) C 0.3357(3) 0.52691(17) 0.6136(2) 0.0253(11) Uani 1.00 1 d .
C(21) C 0.2402(3) 0.53410(18) 0.6104(2) 0.0260(11) Uani 1.00 1 d .
C(22) C 0.1904(2) 0.52513(17) 0.5408(2) 0.0211(10) Uani 1.00 1 d .
C(23) C 0.3263(2) 0.34608(15) 0.3446(2) 0.0174(9) Uani 1.00 1 d .
C(24) C 0.4012(3) 0.36815(18) 0.3876(2) 0.0324(13) Uani 1.00 1 d .
C(25) C 0.4830(3) 0.34069(19) 0.3976(2) 0.0357(13) Uani 1.00 1 d .
C(26) C 0.4925(3) 0.29147(19) 0.3669(2) 0.0327(13) Uani 1.00 1 d .
C(27) C 0.4197(3) 0.26960(18) 0.3251(2) 0.0321(13) Uani 1.00 1 d .
C(28) C 0.3368(3) 0.29667(17) 0.3139(2) 0.0256(11) Uani 1.00 1 d .
C(29) C 0.3107(2) 0.35999(15) 0.1124(2) 0.0170(9) Uani 1.00 1 d .
C(30) C 0.2907(3) 0.32552(16) 0.0511(2) 0.0233(11) Uani 1.00 1 d .
C(31) C 0.3566(3) 0.29037(17) 0.0265(2) 0.0265(11) Uani 1.00 1 d .
C(32) C 0.4434(3) 0.28847(17) 0.0649(2) 0.0274(12) Uani 1.00 1 d .
C(33) C 0.4638(3) 0.32270(17) 0.1254(2) 0.0266(11) Uani 1.00 1 d .
C(34) C 0.3980(2) 0.35890(16) 0.1492(2) 0.0210(10) Uani 1.00 1 d .
C(35) C 0.1479(2) 0.56695(16) 0.1067(2) 0.0186(10) Uani 1.00 1 d .
C(36) C 0.1353(3) 0.58811(17) 0.0308(2) 0.0263(11) Uani 1.00 1 d .
C(37) C 0.0705(3) 0.62669(19) 0.0162(2) 0.0334(13) Uani 1.00 1 d .
C(38) C 0.0141(3) 0.64455(18) 0.0758(2) 0.0311(12) Uani 1.00 1 d .
C(39) C 0.0258(3) 0.62404(16) 0.1508(2) 0.0263(11) Uani 1.00 1 d .
C(40) C 0.0915(2) 0.58558(16) 0.1666(2) 0.0205(10) Uani 1.00 1 d .
C(41) C 0.3447(2) 0.55335(16) 0.0991(2) 0.0197(10) Uani 1.00 1 d .
C(42) C 0.4258(2) 0.52548(17) 0.0883(2) 0.0222(10) Uani 1.00 1 d .
C(43) C 0.5078(3) 0.55000(19) 0.0687(2) 0.0277(11) Uani 1.00 1 d .
C(44) C 0.5089(3) 0.6037(2) 0.0586(2) 0.0313(12) Uani 1.00 1 d .
C(45) C 0.4293(3) 0.63207(19) 0.0704(2) 0.0311(12) Uani 1.00 1 d .
C(46) C 0.3472(3) 0.60715(17) 0.0912(2) 0.0239(11) Uani 1.00 1 d .
C(47) C 0.3920(2) 0.54322(15) 0.2887(2) 0.0166(9) Uani 1.00 1 d .
C(48) C 0.4259(2) 0.63064(16) 0.3326(2) 0.0199(10) Uani 1.00 1 d .
C(49) C 0.3914(2) 0.63423(16) 0.4077(2) 0.0222(10) Uani 1.00 1 d .
C(50) C 0.3492(3) 0.67952(17) 0.4324(2) 0.0264(11) Uani 1.00 1 d .
C(51) C 0.3396(2) 0.72217(17) 0.3824(2) 0.0259(11) Uani 1.00 1 d .
C(52) C 0.3754(3) 0.71823(17) 0.3075(2) 0.0269(11) Uani 1.00 1 d .
C(53) C 0.4177(2) 0.67306(17) 0.2823(2) 0.0239(11) Uani 1.00 1 d .
C(54) C 0.2913(3) 0.77067(19) 0.4089(3) 0.0397(14) Uani 1.00 1 d .
C(55) C 0.0974(2) 0.47065(14) 0.2290(2) 0.0164(9) Uani 1.00 1 d .
C(56) C -0.0767(2) 0.45925(17) 0.1976(2) 0.0182(10) Uani 1.00 1 d .
C(57) C -0.1063(3) 0.40852(17) 0.2080(2) 0.0247(11) Uani 1.00 1 d .
C(58) C -0.2001(3) 0.39714(18) 0.1974(2) 0.0290(12) Uani 1.00 1 d .
C(59) C -0.2652(3) 0.43512(19) 0.1768(2) 0.0272(11) Uani 1.00 1 d .
C(60) C -0.2338(2) 0.48526(18) 0.1683(2) 0.0240(11) Uani 1.00 1 d .
C(61) C -0.1396(2) 0.49800(18) 0.1785(2) 0.0225(10) Uani 1.00 1 d .
C(62) C -0.3663(3) 0.4215(2) 0.1649(3) 0.0401(14) Uani 1.00 1 d .
C(63) C 0.5525(2) 0.57539(17) 0.2781(2) 0.0233(11) Uani 1.00 1 d .
C(64) C 0.6203(2) 0.61785(17) 0.3002(2) 0.0276(11) Uani 1.00 1 d .
C(65) C 0.6331(3) 0.63552(18) 0.3774(3) 0.0347(13) Uani 1.00 1 d .
C(66) C 0.7005(3) 0.6730(2) 0.3928(3) 0.0470(16) Uani 1.00 1 d .
C(67) C 0.7522(3) 0.6929(2) 0.3337(4) 0.0532(18) Uani 1.00 1 d .
C(68) C 0.7446(3) 0.67382(19) 0.2579(4) 0.0446(16) Uani 1.00 1 d .
C(69) C 0.6768(3) 0.63555(19) 0.2408(3) 0.0379(14) Uani 1.00 1 d .
C(70) C 0.1350(4) 0.7729(2) 0.0823(3) 0.0510(18) Uani 1.00 1 d .
H(1) H 0.0759 0.4429 0.4709 0.024 Uiso 1.00 1 c R
H(2) H 0.0494 0.4277 0.3847 0.024 Uiso 1.00 1 c R
H(3) H 0.1383 0.3594 0.4362 0.022 Uiso 1.00 1 c R
H(4) H 0.2160 0.3979 0.4626 0.022 Uiso 1.00 1 c R
H(5) H 0.0949 0.2969 0.3582 0.028 Uiso 1.00 1 c R
H(6) H -0.0051 0.2468 0.2764 0.031 Uiso 1.00 1 c R
H(7) H -0.0105 0.2607 0.1401 0.028 Uiso 1.00 1 c R
H(8) H 0.0802 0.3263 0.0849 0.024 Uiso 1.00 1 c R
H(9) H 0.1611 0.4025 0.0215 0.022 Uiso 1.00 1 c R
H(10) H 0.1015 0.4392 0.0724 0.022 Uiso 1.00 1 c R
H(11) H 0.1951 0.4918 -0.0029 0.024 Uiso 1.00 1 c R
H(12) H 0.2829 0.4611 0.0251 0.024 Uiso 1.00 1 c R
H(13) H 0.1771 0.6021 0.4158 0.025 Uiso 1.00 1 c R
H(14) H 0.0731 0.6716 0.4150 0.036 Uiso 1.00 1 c R
H(15) H -0.0825 0.6588 0.3794 0.039 Uiso 1.00 1 c R
H(16) H -0.1364 0.5757 0.3453 0.030 Uiso 1.00 1 c R
H(17) H -0.0326 0.5053 0.3477 0.025 Uiso 1.00 1 c R
H(18) H 0.3624 0.4880 0.4319 0.023 Uiso 1.00 1 c R
H(19) H 0.4465 0.5040 0.5493 0.030 Uiso 1.00 1 c R
H(20) H 0.3698 0.5335 0.6613 0.030 Uiso 1.00 1 c R
H(21) H 0.2089 0.5457 0.6558 0.031 Uiso 1.00 1 c R
H(22) H 0.1251 0.5309 0.5386 0.025 Uiso 1.00 1 c R
H(23) H 0.3950 0.4019 0.4096 0.039 Uiso 1.00 1 c R
H(24) H 0.5337 0.3560 0.4261 0.042 Uiso 1.00 1 c R
H(25) H 0.5493 0.2729 0.3741 0.039 Uiso 1.00 1 c R
H(26) H 0.4254 0.2356 0.3041 0.039 Uiso 1.00 1 c R
H(27) H 0.2868 0.2813 0.2847 0.030 Uiso 1.00 1 c R
H(28) H 0.2308 0.3262 0.0261 0.028 Uiso 1.00 1 c R
H(29) H 0.3427 0.2679 -0.0167 0.032 Uiso 1.00 1 c R
H(30) H 0.4882 0.2635 0.0495 0.033 Uiso 1.00 1 c R
H(31) H 0.5232 0.3217 0.1512 0.032 Uiso 1.00 1 c R
H(32) H 0.4125 0.3828 0.1903 0.025 Uiso 1.00 1 c R
H(33) H 0.1721 0.5756 -0.0110 0.031 Uiso 1.00 1 c R
H(34) H 0.0649 0.6414 -0.0351 0.040 Uiso 1.00 1 c R
H(35) H -0.0320 0.6703 0.0652 0.037 Uiso 1.00 1 c R
H(36) H -0.0116 0.6364 0.1922 0.032 Uiso 1.00 1 c R
H(37) H 0.0984 0.5718 0.2184 0.024 Uiso 1.00 1 c R
H(38) H 0.4249 0.4888 0.0944 0.027 Uiso 1.00 1 c R
H(39) H 0.5632 0.5304 0.0627 0.033 Uiso 1.00 1 c R
H(40) H 0.5642 0.6207 0.0430 0.038 Uiso 1.00 1 c R
H(41) H 0.4300 0.6688 0.0643 0.037 Uiso 1.00 1 c R
H(42) H 0.2928 0.6269 0.1004 0.029 Uiso 1.00 1 c R
H(43) H 0.3963 0.6053 0.4424 0.026 Uiso 1.00 1 c R
H(44) H 0.3271 0.6817 0.4845 0.032 Uiso 1.00 1 c R
H(45) H 0.3709 0.7473 0.2730 0.032 Uiso 1.00 1 c R
H(46) H 0.4415 0.6710 0.2307 0.029 Uiso 1.00 1 c R
H(47) H 0.2266 0.7683 0.3966 0.048 Uiso 1.00 1 c R
H(48) H 0.3166 0.8000 0.3829 0.048 Uiso 1.00 1 c R
H(49) H 0.3004 0.7744 0.4642 0.048 Uiso 1.00 1 c R
H(50) H -0.0630 0.3821 0.2226 0.030 Uiso 1.00 1 c R
H(51) H -0.2207 0.3623 0.2039 0.035 Uiso 1.00 1 c R
H(52) H -0.2774 0.5118 0.1551 0.029 Uiso 1.00 1 c R
H(53) H -0.1189 0.5328 0.1721 0.027 Uiso 1.00 1 c R
H(54) H -0.3782 0.4126 0.1112 0.048 Uiso 1.00 1 c R
H(55) H -0.4033 0.4506 0.1785 0.048 Uiso 1.00 1 c R
H(56) H -0.3814 0.3928 0.1975 0.048 Uiso 1.00 1 c R
H(57) H 0.5961 0.6219 0.4181 0.041 Uiso 1.00 1 c R
H(58) H 0.7104 0.6849 0.4453 0.056 Uiso 1.00 1 c R
H(59) H 0.7944 0.7205 0.3450 0.063 Uiso 1.00 1 c R
H(60) H 0.7845 0.6860 0.2181 0.053 Uiso 1.00 1 c R
H(61) H 0.6692 0.6219 0.1890 0.045 Uiso 1.00 1 c R
H(62) H 0.0713 0.7658 0.0915 0.061 Uiso 1.00 1 c R
H(63) H 0.1482 0.7650 0.0290 0.061 Uiso 1.00 1 c R

loop_
_atom_site_aniso_label
_atom_site_aniso_U_11
_atom_site_aniso_U_22
_atom_site_aniso_U_33
_atom_site_aniso_U_12
_atom_site_aniso_U_13
_atom_site_aniso_U_23
W(1) 0.01024(7) 0.01132(7) 0.01035(7) -0.00047(6) 0.00018(5) -0.00004(6)
Cl(1) 0.0512(7) 0.0228(5) 0.0261(5) -0.0079(5) -0.0077(5) 0.0066(4)
Cl(2) 0.1025(14) 0.0480(9) 0.0591(10) -0.0060(9) -0.0048(9) 0.0015(7)
Cl(3) 0.0558(10) 0.0559(10) 0.0923(13) 0.0092(7) -0.0208(9) 0.0014(9)
S(1) 0.0139(4) 0.0174(4) 0.0173(4) 0.0001(3) 0.0002(3) -0.0006(3)
S(2) 0.0137(4) 0.0132(4) 0.0184(4) -0.0005(3) -0.0010(3) 0.0006(3)
P(1) 0.0142(4) 0.0140(4) 0.0130(4) -0.0003(3) 0.0013(3) -0.0002(3)
P(2) 0.0175(5) 0.0130(4) 0.0133(4) -0.0003(3) 0.0004(3) 0.0002(3)
P(3) 0.0149(4) 0.0161(4) 0.0119(4) -0.0010(3) 0.0015(3) -0.0025(3)
P(4) 0.0153(4) 0.0186(5) 0.0131(4) 0.0004(3) 0.0012(3) 0.0029(3)
O(1) 0.0199(15) 0.0293(17) 0.0328(17) -0.0051(13) 0.0033(12) -0.0046(14)
N(1) 0.0153(16) 0.0191(17) 0.0248(18) -0.0039(13) -0.0021(13) -0.0031(14)
N(2) 0.0146(16) 0.035(2) 0.0181(17) -0.0009(15) -0.0022(13) -0.0043(16)
C(1) 0.021(2) 0.023(2) 0.0160(19) -0.0046(16) 0.0032(16) -0.0009(16)
C(2) 0.023(2) 0.018(2) 0.0128(18) -0.0045(16) 0.0009(15) 0.0013(15)
C(3) 0.0174(19) 0.0131(18) 0.0180(19) 0.0000(15) -0.0020(15) -0.0008(15)
C(4) 0.029(2) 0.022(2) 0.020(2) -0.0054(18) 0.0029(17) 0.0010(17)
C(5) 0.030(2) 0.019(2) 0.029(2) -0.0102(18) 0.0080(19) -0.0012(18)
C(6) 0.020(2) 0.021(2) 0.028(2) -0.0042(17) 0.0013(17) -0.0096(18)
C(7) 0.019(2) 0.018(2) 0.022(2) -0.0004(16) 0.0015(16) -0.0057(16)
C(8) 0.0190(19) 0.0105(18) 0.0182(19) 0.0030(14) 0.0039(15) -0.0031(14)
C(9) 0.023(2) 0.018(2) 0.0138(18) 0.0002(16) -0.0017(15) -0.0031(15)
C(10) 0.025(2) 0.022(2) 0.0120(18) -0.0021(17) -0.0027(15) 0.0018(16)
C(11) 0.0178(19) 0.020(2) 0.0118(18) 0.0054(15) 0.0017(14) -0.0006(15)
C(12) 0.019(2) 0.019(2) 0.024(2) 0.0077(16) -0.0003(16) -0.0013(17)
C(13) 0.037(2) 0.021(2) 0.032(2) 0.0072(19) -0.003(2) -0.0076(19)
C(14) 0.032(2) 0.031(2) 0.035(2) 0.017(2) -0.003(2) -0.002(2)
C(15) 0.022(2) 0.034(2) 0.020(2) 0.0098(18) 0.0013(17) -0.0008(18)
C(16) 0.018(2) 0.031(2) 0.0126(18) 0.0027(17) 0.0022(15) -0.0010(17)
C(17) 0.0157(19) 0.0158(19) 0.0151(18) -0.0002(15) 0.0011(14) 0.0009(15)
C(18) 0.018(2) 0.023(2) 0.0153(19) 0.0042(16) 0.0012(15) 0.0006(16)
C(19) 0.018(2) 0.035(2) 0.022(2) 0.0062(18) -0.0029(16) -0.0007(18)
C(20) 0.032(2) 0.029(2) 0.0141(19) 0.0036(19) -0.0056(16) -0.0045(18)
C(21) 0.028(2) 0.034(2) 0.0161(19) 0.003(2) 0.0007(17) -0.0046(18)
C(22) 0.020(2) 0.028(2) 0.0156(19) 0.0039(17) 0.0013(15) -0.0036(17)
C(23) 0.017(2) 0.0159(19) 0.019(2) 0.0034(15) 0.0004(15) -0.0020(15)
C(24) 0.036(2) 0.023(2) 0.036(2) 0.007(2) -0.018(2) -0.006(2)
C(25) 0.032(2) 0.034(2) 0.041(2) 0.003(2) -0.019(2) -0.005(2)
C(26) 0.031(2) 0.031(2) 0.036(2) 0.014(2) -0.006(2) 0.002(2)
C(27) 0.035(2) 0.021(2) 0.040(2) 0.014(2) 0.004(2) -0.005(2)
C(28) 0.025(2) 0.021(2) 0.031(2) 0.0045(17) -0.0042(18) -0.0017(18)
C(29) 0.021(2) 0.0153(19) 0.0144(18) 0.0014(15) 0.0056(15) -0.0027(15)
C(30) 0.022(2) 0.024(2) 0.024(2) -0.0055(17) 0.0046(17) -0.0046(17)
C(31) 0.031(2) 0.023(2) 0.027(2) -0.0023(18) 0.0112(19) -0.0071(18)
C(32) 0.027(2) 0.023(2) 0.033(2) 0.0023(18) 0.0120(19) 0.0017(19)
C(33) 0.021(2) 0.029(2) 0.031(2) 0.0010(18) 0.0039(18) 0.0033(19)
C(34) 0.023(2) 0.018(2) 0.023(2) -0.0024(16) 0.0058(17) -0.0004(16)
C(35) 0.018(2) 0.021(2) 0.0174(19) -0.0022(16) 0.0008(15) 0.0047(16)
C(36) 0.028(2) 0.029(2) 0.021(2) -0.0001(19) -0.0056(17) 0.0072(18)
C(37) 0.035(2) 0.034(2) 0.031(2) 0.006(2) -0.012(2) 0.011(2)
C(38) 0.030(2) 0.024(2) 0.038(2) 0.0052(19) -0.011(2) 0.005(2)
C(39) 0.024(2) 0.020(2) 0.034(2) 0.0078(17) -0.0007(19) 0.0003(19)
C(40) 0.018(2) 0.019(2) 0.024(2) 0.0007(16) -0.0042(16) 0.0011(17)
C(41) 0.023(2) 0.022(2) 0.0144(19) -0.0046(17) 0.0020(16) 0.0013(16)
C(42) 0.021(2) 0.026(2) 0.019(2) -0.0020(17) 0.0018(16) 0.0056(17)
C(43) 0.019(2) 0.040(2) 0.024(2) -0.0013(19) 0.0031(17) 0.005(2)
C(44) 0.025(2) 0.043(2) 0.026(2) -0.016(2) 0.0060(19) 0.007(2)
C(45) 0.034(2) 0.030(2) 0.029(2) -0.011(2) 0.005(2) 0.003(2)
C(46) 0.027(2) 0.024(2) 0.021(2) -0.0043(18) 0.0013(17) -0.0015(17)
C(47) 0.0151(19) 0.0164(19) 0.0183(19) -0.0039(14) 0.0013(15) -0.0036(15)
C(48) 0.016(2) 0.016(2) 0.027(2) -0.0066(15) -0.0038(16) -0.0003(17)
C(49) 0.023(2) 0.021(2) 0.022(2) -0.0040(17) -0.0056(17) 0.0022(17)
C(50) 0.027(2) 0.027(2) 0.025(2) -0.0037(18) 0.0005(18) -0.0009(18)
C(51) 0.018(2) 0.022(2) 0.037(2) -0.0020(17) 0.0013(18) -0.0024(19)
C(52) 0.025(2) 0.022(2) 0.033(2) -0.0043(18) -0.0059(19) 0.0078(19)
C(53) 0.017(2) 0.026(2) 0.029(2) -0.0064(17) -0.0013(17) 0.0036(18)
C(54) 0.034(2) 0.027(2) 0.059(3) 0.005(2) 0.011(2) 0.004(2)
C(55) 0.032(2) 0.0076(16) 0.0091(16) 0.0019(16) 0.0002(15) -0.0019(14)
C(56) 0.0099(18) 0.032(2) 0.0127(18) 0.0029(16) -0.0008(14) -0.0053(16)
C(57) 0.022(2) 0.024(2) 0.028(2) 0.0037(17) 0.0027(17) -0.0065(18)
C(58) 0.028(2) 0.025(2) 0.035(2) -0.0082(19) 0.0042(19) -0.0084(19)
C(59) 0.020(2) 0.038(2) 0.024(2) -0.0049(19) -0.0012(17) -0.012(2)
C(60) 0.016(2) 0.038(2) 0.018(2) 0.0046(17) -0.0018(16) -0.0022(18)
C(61) 0.018(2) 0.029(2) 0.021(2) 0.0011(17) -0.0010(16) 0.0027(18)
C(62) 0.020(2) 0.045(3) 0.055(3) -0.006(2) -0.003(2) -0.019(2)
C(63) 0.020(2) 0.026(2) 0.024(2) -0.0013(17) -0.0012(17) -0.0004(18)
C(64) 0.016(2) 0.020(2) 0.047(2) -0.0025(17) -0.0061(19) 0.002(2)
C(65) 0.029(2) 0.025(2) 0.049(3) -0.0033(19) -0.010(2) -0.007(2)
C(66) 0.034(2) 0.026(2) 0.080(4) 0.010(2) -0.029(2) -0.015(2)
C(67) 0.026(2) 0.018(2) 0.114(5) -0.001(2) -0.014(3) 0.006(3)
C(68) 0.026(2) 0.027(2) 0.081(4) -0.005(2) 0.001(2) 0.015(2)
C(69) 0.024(2) 0.033(2) 0.057(3) -0.003(2) -0.001(2) 0.009(2)
C(70) 0.047(3) 0.061(3) 0.045(3) 0.000(2) 0.003(2) -0.011(2)

loop_
_atom_type_symbol
_atom_type_description
_atom_type_scat_dispersion_real
_atom_type_scat_dispersion_imag
_atom_type_scat_source
C C 0.003 0.002
;
International Tables for Crystallography
(1992, Vol. C, Tables 4.2.6.8 and 6.1.1.4)
;
H H 0.000 0.000
;
International Tables for Crystallography
(1992, Vol. C, Table 6.1.1.4)
;
N N 0.006 0.003
;
International Tables for Crystallography
(1992, Vol. C, Tables 4.2.6.8 and 6.1.1.4)
;
O O 0.011 0.006
;
International Tables for Crystallography
(1992, Vol. C, Tables 4.2.6.8 and 6.1.1.4)
;
P P 0.102 0.094
;
International Tables for Crystallography
(1992, Vol. C, Tables 4.2.6.8 and 6.1.1.4)
;
S S 0.125 0.123
;
International Tables for Crystallography
(1992, Vol. C, Tables 4.2.6.8 and 6.1.1.4)
;
Cl Cl 0.148 0.159
;
International Tables for Crystallography
(1992, Vol. C, Tables 4.2.6.8 and 6.1.1.4)
;
W W -0.849 6.872
;
International Tables for Crystallography
(1992, Vol. C, Tables 4.2.6.8 and 6.1.1.4)
;

loop_
_geom_angle_atom_site_label_1
_geom_angle_atom_site_label_2
_geom_angle_atom_site_label_3
_geom_angle
_geom_angle_publ_flag
S(1) W(1) S(2) 68.12(3) yes
S(1) W(1) P(1) 105.17(3) yes
S(1) W(1) P(2) 94.73(3) yes
S(1) W(1) P(3) 103.09(3) yes
S(1) W(1) P(4) 90.83(3) yes
S(1) W(1) C(55) 172.63(10) yes
S(2) W(1) P(1) 73.47(3) yes
S(2) W(1) P(2) 137.86(3) yes
S(2) W(1) P(3) 146.44(3) yes
S(2) W(1) P(4) 72.07(3) yes
S(2) W(1) C(55) 106.86(10) yes
P(1) W(1) P(2) 74.76(3) yes
P(1) W(1) P(3) 138.51(3) yes
P(1) W(1) P(4) 132.75(3) yes
P(1) W(1) C(55) 77.79(10) yes
P(2) W(1) P(3) 73.20(3) yes
P(2) W(1) P(4) 149.03(3) yes
P(2) W(1) C(55) 92.56(10) yes
P(3) W(1) P(4) 75.87(3) yes
P(3) W(1) C(55) 78.02(10) yes
P(4) W(1) C(55) 82.35(10) yes
W(1) S(1) C(47) 89.13(13) yes
W(1) S(2) C(47) 89.60(13) yes
W(1) P(1) C(1) 109.21(13) yes
W(1) P(1) C(11) 115.23(12) yes
W(1) P(1) C(17) 123.70(12) yes
C(1) P(1) C(11) 106.00(18) yes
C(1) P(1) C(17) 99.71(17) yes
C(11) P(1) C(17) 100.83(17) yes
W(1) P(2) C(2) 113.80(12) yes
W(1) P(2) C(3) 108.11(12) yes
W(1) P(2) C(23) 120.33(13) yes
C(2) P(2) C(3) 104.74(17) yes
C(2) P(2) C(23) 104.12(17) yes
C(3) P(2) C(23) 104.35(17) yes
W(1) P(3) C(8) 108.14(12) yes
W(1) P(3) C(9) 109.23(12) yes
W(1) P(3) C(29) 127.88(12) yes
C(8) P(3) C(9) 107.09(17) yes
C(8) P(3) C(29) 100.79(17) yes
C(9) P(3) C(29) 102.07(17) yes
W(1) P(4) C(10) 111.03(13) yes
W(1) P(4) C(35) 116.02(13) yes
W(1) P(4) C(41) 119.90(13) yes
C(10) P(4) C(35) 103.22(18) yes
C(10) P(4) C(41) 101.65(18) yes
C(35) P(4) C(41) 102.86(18) yes
C(47) N(1) C(48) 115.5(3) yes
C(47) N(1) C(63) 121.1(3) yes
C(48) N(1) C(63) 121.9(3) yes
C(55) N(2) C(56) 162.2(4) yes
P(1) C(1) C(2) 105.8(2) yes
P(2) C(2) C(1) 107.9(2) yes
P(2) C(3) C(4) 124.2(2) yes
P(2) C(3) C(8) 115.7(2) yes
C(4) C(3) C(8) 120.2(3) yes
C(3) C(4) C(5) 119.2(3) yes
C(4) C(5) C(6) 120.6(3) yes
C(5) C(6) C(7) 120.1(3) yes
C(6) C(7) C(8) 119.9(3) yes
P(3) C(8) C(3) 115.6(2) yes
P(3) C(8) C(7) 124.2(2) yes
C(3) C(8) C(7) 120.1(3) yes
P(3) C(9) C(10) 105.5(2) yes
P(4) C(10) C(9) 110.3(2) yes
P(1) C(11) C(12) 120.5(2) yes
P(1) C(11) C(16) 121.3(3) yes
C(12) C(11) C(16) 118.2(3) yes
C(11) C(12) C(13) 120.7(3) yes
C(12) C(13) C(14) 120.4(4) yes
C(13) C(14) C(15) 120.3(4) yes
C(14) C(15) C(16) 119.5(3) yes
C(11) C(16) C(15) 120.9(3) yes
P(1) C(17) C(18) 122.5(2) yes
P(1) C(17) C(22) 119.2(2) yes
C(18) C(17) C(22) 118.3(3) yes
C(17) C(18) C(19) 120.5(3) yes
C(18) C(19) C(20) 120.4(3) yes
C(19) C(20) C(21) 119.6(3) yes
C(20) C(21) C(22) 120.1(3) yes
C(17) C(22) C(21) 121.0(3) yes
P(2) C(23) C(24) 118.6(3) yes
P(2) C(23) C(28) 122.7(3) yes
C(24) C(23) C(28) 118.5(3) yes
C(23) C(24) C(25) 119.8(4) yes
C(24) C(25) C(26) 121.1(4) yes
C(25) C(26) C(27) 119.4(4) yes
C(26) C(27) C(28) 120.4(4) yes
C(23) C(28) C(27) 120.7(4) yes
P(3) C(29) C(30) 119.9(3) yes
P(3) C(29) C(34) 120.3(2) yes
C(30) C(29) C(34) 119.3(3) yes
C(29) C(30) C(31) 120.9(3) yes
C(30) C(31) C(32) 119.6(4) yes
C(31) C(32) C(33) 119.8(4) yes
C(32) C(33) C(34) 120.6(4) yes
C(29) C(34) C(33) 119.7(3) yes
P(4) C(35) C(36) 119.5(3) yes
P(4) C(35) C(40) 122.5(3) yes
C(36) C(35) C(40) 118.0(3) yes
C(35) C(36) C(37) 120.8(4) yes
C(36) C(37) C(38) 120.8(4) yes
C(37) C(38) C(39) 118.9(4) yes
C(38) C(39) C(40) 121.0(4) yes
C(35) C(40) C(39) 120.5(3) yes
P(4) C(41) C(42) 119.1(3) yes
P(4) C(41) C(46) 122.3(3) yes
C(42) C(41) C(46) 118.6(3) yes
C(41) C(42) C(43) 121.4(4) yes
C(42) C(43) C(44) 119.6(4) yes
C(43) C(44) C(45) 119.7(4) yes
C(44) C(45) C(46) 120.3(4) yes
C(41) C(46) C(45) 120.4(4) yes
S(1) C(47) S(2) 113.1(2) yes
S(1) C(47) N(1) 128.4(2) yes
S(2) C(47) N(1) 118.5(2) yes
N(1) C(48) C(49) 119.5(3) yes
N(1) C(48) C(53) 121.0(3) yes
C(49) C(48) C(53) 119.1(3) yes
C(48) C(49) C(50) 120.3(3) yes
C(49) C(50) C(51) 121.2(4) yes
C(50) C(51) C(52) 117.8(4) yes
C(50) C(51) C(54) 120.8(4) yes
C(52) C(51) C(54) 121.3(4) yes
C(51) C(52) C(53) 121.3(4) yes
C(48) C(53) C(52) 120.1(4) yes
W(1) C(55) N(2) 175.4(3) yes
N(2) C(56) C(57) 120.2(3) yes
N(2) C(56) C(61) 119.1(3) yes
C(57) C(56) C(61) 120.7(3) yes
C(56) C(57) C(58) 118.9(3) yes
C(57) C(58) C(59) 122.0(4) yes
C(58) C(59) C(60) 117.7(3) yes
C(58) C(59) C(62) 120.7(4) yes
C(60) C(59) C(62) 121.6(4) yes
C(59) C(60) C(61) 121.7(4) yes
C(56) C(61) C(60) 119.1(4) yes
O(1) C(63) N(1) 121.5(3) yes
O(1) C(63) C(64) 121.9(3) yes
N(1) C(63) C(64) 116.5(3) yes
C(63) C(64) C(65) 122.7(4) yes
C(63) C(64) C(69) 116.4(4) yes
C(65) C(64) C(69) 120.6(4) yes
C(64) C(65) C(66) 118.6(4) yes
C(65) C(66) C(67) 120.9(5) yes
C(66) C(67) C(68) 121.4(5) yes
C(67) C(68) C(69) 118.6(5) yes
C(64) C(69) C(68) 119.6(5) yes
Cl(2) C(70) Cl(3) 111.0(3) yes
P(1) C(1) H(1) 110.4 no
P(1) C(1) H(2) 110.3 no
C(2) C(1) H(1) 111.0 no
C(2) C(1) H(2) 109.9 no
H(1) C(1) H(2) 109.5 no
P(2) C(2) H(3) 110.0 no
P(2) C(2) H(4) 109.8 no
C(1) C(2) H(3) 110.3 no
C(1) C(2) H(4) 109.4 no
H(3) C(2) H(4) 109.5 no
C(3) C(4) H(5) 119.9 no
C(5) C(4) H(5) 120.9 no
C(4) C(5) H(6) 119.7 no
C(6) C(5) H(6) 119.8 no
C(5) C(6) H(7) 120.3 no
C(7) C(6) H(7) 119.7 no
C(6) C(7) H(8) 120.3 no
C(8) C(7) H(8) 119.8 no
P(3) C(9) H(9) 110.4 no
P(3) C(9) H(10) 110.4 no
C(10) C(9) H(9) 110.8 no
C(10) C(9) H(10) 110.2 no
H(9) C(9) H(10) 109.5 no
P(4) C(10) H(11) 109.1 no
P(4) C(10) H(12) 109.4 no
C(9) C(10) H(11) 109.4 no
C(9) C(10) H(12) 109.1 no
H(11) C(10) H(12) 109.5 no
C(11) C(12) H(13) 119.4 no
C(13) C(12) H(13) 119.8 no
C(12) C(13) H(14) 119.8 no
C(14) C(13) H(14) 119.8 no
C(13) C(14) H(15) 119.8 no
C(15) C(14) H(15) 119.9 no
C(14) C(15) H(16) 120.3 no
C(16) C(15) H(16) 120.2 no
C(11) C(16) H(17) 119.1 no
C(15) C(16) H(17) 119.9 no
C(17) C(18) H(18) 119.4 no
C(19) C(18) H(18) 120.1 no
C(18) C(19) H(19) 119.8 no
C(20) C(19) H(19) 119.8 no
C(19) C(20) H(20) 120.5 no
C(21) C(20) H(20) 119.9 no
C(20) C(21) H(21) 120.0 no
C(22) C(21) H(21) 119.9 no
C(17) C(22) H(22) 119.3 no
C(21) C(22) H(22) 119.7 no
C(23) C(24) H(23) 119.8 no
C(25) C(24) H(23) 120.5 no
C(24) C(25) H(24) 119.4 no
C(26) C(25) H(24) 119.5 no
C(25) C(26) H(25) 120.4 no
C(27) C(26) H(25) 120.2 no
C(26) C(27) H(26) 120.0 no
C(28) C(27) H(26) 119.6 no
C(23) C(28) H(27) 119.4 no
C(27) C(28) H(27) 119.9 no
C(29) C(30) H(28) 119.3 no
C(31) C(30) H(28) 119.8 no
C(30) C(31) H(29) 119.8 no
C(32) C(31) H(29) 120.5 no
C(31) C(32) H(30) 120.0 no
C(33) C(32) H(30) 120.2 no
C(32) C(33) H(31) 119.9 no
C(34) C(33) H(31) 119.5 no
C(29) C(34) H(32) 119.8 no
C(33) C(34) H(32) 120.5 no
C(35) C(36) H(33) 119.4 no
C(37) C(36) H(33) 119.8 no
C(36) C(37) H(34) 119.4 no
C(38) C(37) H(34) 119.8 no
C(37) C(38) H(35) 120.6 no
C(39) C(38) H(35) 120.5 no
C(38) C(39) H(36) 119.6 no
C(40) C(39) H(36) 119.4 no
C(35) C(40) H(37) 119.7 no
C(39) C(40) H(37) 119.8 no
C(41) C(42) H(38) 119.1 no
C(43) C(42) H(38) 119.5 no
C(42) C(43) H(39) 120.3 no
C(44) C(43) H(39) 120.1 no
C(43) C(44) H(40) 120.3 no
C(45) C(44) H(40) 120.0 no
C(44) C(45) H(41) 119.9 no
C(46) C(45) H(41) 119.8 no
C(41) C(46) H(42) 119.5 no
C(45) C(46) H(42) 120.1 no
C(48) C(49) H(43) 119.7 no
C(50) C(49) H(43) 120.0 no
C(49) C(50) H(44) 119.4 no
C(51) C(50) H(44) 119.4 no
C(51) C(52) H(45) 119.1 no
C(53) C(52) H(45) 119.6 no
C(48) C(53) H(46) 119.7 no
C(52) C(53) H(46) 120.2 no
C(51) C(54) H(47) 109.8 no
C(51) C(54) H(48) 109.5 no
C(51) C(54) H(49) 109.1 no
H(47) C(54) H(48) 109.5 no
H(47) C(54) H(49) 109.5 no
H(48) C(54) H(49) 109.5 no
C(56) C(57) H(50) 120.5 no
C(58) C(57) H(50) 120.7 no
C(57) C(58) H(51) 119.2 no
C(59) C(58) H(51) 118.8 no
C(59) C(60) H(52) 118.9 no
C(61) C(60) H(52) 119.4 no
C(56) C(61) H(53) 120.2 no
C(60) C(61) H(53) 120.8 no
C(59) C(62) H(54) 109.5 no
C(59) C(62) H(55) 109.1 no
C(59) C(62) H(56) 109.7 no
H(54) C(62) H(55) 109.5 no
H(54) C(62) H(56) 109.5 no
H(55) C(62) H(56) 109.5 no
C(64) C(65) H(57) 120.0 no
C(66) C(65) H(57) 121.4 no
C(65) C(66) H(58) 119.2 no
C(67) C(66) H(58) 119.8 no
C(66) C(67) H(59) 119.2 no
C(68) C(67) H(59) 119.4 no
C(67) C(68) H(60) 120.7 no
C(69) C(68) H(60) 120.7 no
C(64) C(69) H(61) 119.7 no
C(68) C(69) H(61) 120.7 no
Cl(2) C(70) H(62) 108.9 no
Cl(2) C(70) H(63) 109.2 no
Cl(3) C(70) H(62) 109.0 no
Cl(3) C(70) H(63) 109.2 no
H(62) C(70) H(63) 109.5 no

loop_
_geom_bond_atom_site_label_1
_geom_bond_atom_site_label_2
_geom_bond_distance
_geom_bond_publ_flag
W(1) S(1) 2.5361(10) yes
W(1) S(2) 2.5057(10) yes
W(1) P(1) 2.4933(10) yes
W(1) P(2) 2.5011(10) yes
W(1) P(3) 2.4897(10) yes
W(1) P(4) 2.5310(10) yes
W(1) C(55) 1.967(3) yes
Cl(2) C(70) 1.742(6) yes
Cl(3) C(70) 1.770(6) yes
S(1) C(47) 1.680(3) yes
S(2) C(47) 1.704(3) yes
P(1) C(1) 1.834(4) yes
P(1) C(11) 1.818(3) yes
P(1) C(17) 1.839(3) yes
P(2) C(2) 1.838(3) yes
P(2) C(3) 1.828(3) yes
P(2) C(23) 1.834(3) yes
P(3) C(8) 1.814(3) yes
P(3) C(9) 1.836(3) yes
P(3) C(29) 1.842(4) yes
P(4) C(10) 1.850(4) yes
P(4) C(35) 1.824(4) yes
P(4) C(41) 1.831(4) yes
O(1) C(63) 1.210(5) yes
N(1) C(47) 1.409(5) yes
N(1) C(48) 1.446(5) yes
N(1) C(63) 1.419(5) yes
N(2) C(55) 1.198(5) yes
N(2) C(56) 1.396(4) yes
C(1) C(2) 1.530(5) yes
C(3) C(4) 1.393(5) yes
C(3) C(8) 1.399(5) yes
C(4) C(5) 1.397(6) yes
C(5) C(6) 1.388(6) yes
C(6) C(7) 1.392(5) yes
C(7) C(8) 1.386(5) yes
C(9) C(10) 1.521(5) yes
C(11) C(12) 1.402(5) yes
C(11) C(16) 1.403(5) yes
C(12) C(13) 1.386(6) yes
C(13) C(14) 1.380(6) yes
C(14) C(15) 1.389(6) yes
C(15) C(16) 1.395(6) yes
C(17) C(18) 1.397(5) yes
C(17) C(22) 1.408(5) yes
C(18) C(19) 1.389(5) yes
C(19) C(20) 1.394(5) yes
C(20) C(21) 1.385(6) yes
C(21) C(22) 1.384(5) yes
C(23) C(24) 1.403(6) yes
C(23) C(28) 1.383(5) yes
C(24) C(25) 1.379(6) yes
C(25) C(26) 1.377(6) yes
C(26) C(27) 1.370(6) yes
C(27) C(28) 1.388(6) yes
C(29) C(30) 1.391(5) yes
C(29) C(34) 1.387(5) yes
C(30) C(31) 1.382(6) yes
C(31) C(32) 1.393(6) yes
C(32) C(33) 1.378(6) yes
C(33) C(34) 1.394(6) yes
C(35) C(36) 1.406(5) yes
C(35) C(40) 1.399(5) yes
C(36) C(37) 1.379(6) yes
C(37) C(38) 1.390(6) yes
C(38) C(39) 1.384(6) yes
C(39) C(40) 1.389(5) yes
C(41) C(42) 1.384(5) yes
C(41) C(46) 1.391(6) yes
C(42) C(43) 1.386(6) yes
C(43) C(44) 1.392(7) yes
C(44) C(45) 1.378(6) yes
C(45) C(46) 1.395(6) yes
C(48) C(49) 1.383(5) yes
C(48) C(53) 1.388(5) yes
C(49) C(50) 1.383(6) yes
C(50) C(51) 1.391(6) yes
C(51) C(52) 1.387(6) yes
C(51) C(54) 1.502(6) yes
C(52) C(53) 1.384(6) yes
C(56) C(57) 1.385(6) yes
C(56) C(61) 1.379(5) yes
C(57) C(58) 1.387(6) yes
C(58) C(59) 1.391(6) yes
C(59) C(60) 1.376(6) yes
C(59) C(62) 1.503(6) yes
C(60) C(61) 1.399(5) yes
C(63) C(64) 1.504(6) yes
C(64) C(65) 1.394(7) yes
C(64) C(69) 1.387(7) yes
C(65) C(66) 1.386(7) yes
C(66) C(67) 1.363(9) yes
C(67) C(68) 1.378(9) yes
C(68) C(69) 1.410(6) yes
C(1) H(1) 0.950 no
C(1) H(2) 0.950 no
C(2) H(3) 0.950 no
C(2) H(4) 0.950 no
C(4) H(5) 0.950 no
C(5) H(6) 0.950 no
C(6) H(7) 0.950 no
C(7) H(8) 0.950 no
C(9) H(9) 0.950 no
C(9) H(10) 0.950 no
C(10) H(11) 0.950 no
C(10) H(12) 0.950 no
C(12) H(13) 0.950 no
C(13) H(14) 0.950 no
C(14) H(15) 0.950 no
C(15) H(16) 0.950 no
C(16) H(17) 0.950 no
C(18) H(18) 0.950 no
C(19) H(19) 0.950 no
C(20) H(20) 0.950 no
C(21) H(21) 0.950 no
C(22) H(22) 0.950 no
C(24) H(23) 0.950 no
C(25) H(24) 0.950 no
C(26) H(25) 0.950 no
C(27) H(26) 0.950 no
C(28) H(27) 0.950 no
C(30) H(28) 0.950 no
C(31) H(29) 0.950 no
C(32) H(30) 0.950 no
C(33) H(31) 0.950 no
C(34) H(32) 0.950 no
C(36) H(33) 0.950 no
C(37) H(34) 0.950 no
C(38) H(35) 0.950 no
C(39) H(36) 0.950 no
C(40) H(37) 0.950 no
C(42) H(38) 0.950 no
C(43) H(39) 0.950 no
C(44) H(40) 0.950 no
C(45) H(41) 0.950 no
C(46) H(42) 0.950 no
C(49) H(43) 0.950 no
C(50) H(44) 0.950 no
C(52) H(45) 0.950 no
C(53) H(46) 0.950 no
C(54) H(47) 0.950 no
C(54) H(48) 0.950 no
C(54) H(49) 0.950 no
C(57) H(50) 0.950 no
C(58) H(51) 0.950 no
C(60) H(52) 0.950 no
C(61) H(53) 0.950 no
C(62) H(54) 0.950 no
C(62) H(55) 0.950 no
C(62) H(56) 0.950 no
C(65) H(57) 0.950 no
C(66) H(58) 0.950 no
C(67) H(59) 0.950 no
C(68) H(60) 0.950 no
C(69) H(61) 0.950 no
C(70) H(62) 0.950 no
C(70) H(63) 0.950 no
